data_4306340
loop_
_publ_author_name
'Elizabeth T. J. Strong'
'Steven A. Cardile'
'Allison L. Brazeau'
'Michael C. Jennings'
'Robert McDonald'
'Nathan D. Jones'

_publ_contact_author_address
;
Department of Chemistry
The University of Western Ontario
London, Ontario
CANADA N6A 5B7
;
_publ_contact_author_email njones26@uwo.ca
_publ_contact_author_fax '(519) 661-3022'
_publ_contact_author_name 'Dr. Nathan D. Jones'
_publ_contact_author_phone '(519) 661-2111 ext. 84456'
_publ_section_title
;
Chiral, Hemilabile Palladium(II) Complexes of Tridentate Oxazolidines,
Including C2-Symmetric "Pincers"
;
_journal_name_full 'Inorganic Chemistry'
_journal_page_first 10575
_journal_page_last 10586
_journal_paper_doi 10.1021/ic8011926
_journal_volume 47
_journal_year 2008
_chemical_absolute_configuration ad
_chemical_formula_moiety 'C22 H22 Cl2 N2 O Pd'
_chemical_formula_sum 'C22 H22 Cl2 N2 O Pd'
_chemical_formula_weight 507.72
_chemical_name_systematic
; 
 ? 
;
_space_group_IT_number 4
_symmetry_cell_setting monoclinic
_symmetry_space_group_name_Hall 'P 2yb'
_symmetry_space_group_name_H-M 'P 1 21 1'
_atom_sites_solution_hydrogens geom
_atom_sites_solution_primary direct
_atom_sites_solution_secondary difmap
_audit_creation_date 'June 26th, 2008'
_audit_creation_method 'from SHELXL97 CIF and IUCr SHELXL97-template'
_audit_update_record '  compilation of CIF files'
_cell_angle_alpha 90.00
_cell_angle_beta 103.840(2)
_cell_angle_gamma 90.00
_cell_formula_units_Z 2
_cell_length_a 7.8400(3)
_cell_length_b 14.8979(6)
_cell_length_c 9.4679(3)
_cell_measurement_reflns_used 6264
_cell_measurement_temperature 295(2)
_cell_measurement_theta_max 30.03
_cell_measurement_theta_min 2.04
_cell_volume 1073.74(7)
_computing_cell_refinement 'DENZO-SMN (Otwinowski & Minor, 1997)'
_computing_data_collection 'COLLECT (Nonius, 1997-2001)'
_computing_data_reduction DENZO-SMN
_computing_molecular_graphics 'SHELXTL/PC (Sheldrick, 2001)'
_computing_publication_material SHELXTL/PC
_computing_structure_refinement 'SHELXL-97 (Sheldrick, 1997)'
_computing_structure_solution 'SHELXS-97 (Sheldrick, 1997)'
_diffrn_ambient_temperature 295(2)
_diffrn_measured_fraction_theta_full 0.998
_diffrn_measured_fraction_theta_max 0.998
_diffrn_measurement_device_type 'Nonius Kappa-CCD'
_diffrn_measurement_method '\f scans, and \w scans with \k offsets'
_diffrn_radiation_monochromator graphite
_diffrn_radiation_source 'fine-focus sealed tube'
_diffrn_radiation_type MoK\a
_diffrn_radiation_wavelength 0.71073
_diffrn_reflns_av_R_equivalents 0.0440
_diffrn_reflns_av_sigmaI/netI 0.0329
_diffrn_reflns_limit_h_max 9
_diffrn_reflns_limit_h_min -9
_diffrn_reflns_limit_k_max 17
_diffrn_reflns_limit_k_min -17
_diffrn_reflns_limit_l_max 11
_diffrn_reflns_limit_l_min -11
_diffrn_reflns_number 13034
_diffrn_reflns_theta_full 25.02
_diffrn_reflns_theta_max 25.02
_diffrn_reflns_theta_min 3.01
_diffrn_standards_number 0
_exptl_absorpt_coefficient_mu 1.128
_exptl_absorpt_correction_T_max 0.8719
_exptl_absorpt_correction_T_min 0.7468
_exptl_absorpt_correction_type multi-scan
_exptl_absorpt_process_details 'DENZO-SMN (Otwinowski & Minor, 1997)'
_exptl_crystal_colour orange
_exptl_crystal_density_diffrn 1.570
_exptl_crystal_density_method 'not measured'
_exptl_crystal_description block
_exptl_crystal_F_000 512
_exptl_crystal_size_max 0.28
_exptl_crystal_size_mid 0.22
_exptl_crystal_size_min 0.13
_refine_diff_density_max 0.537
_refine_diff_density_min -0.320
_refine_diff_density_rms 0.048
_refine_ls_abs_structure_details 'Flack H D (1983), Acta Cryst. A39, 876-881, 1587 Friedel pairs'
_refine_ls_abs_structure_Flack -0.01(3)
_refine_ls_extinction_method none
_refine_ls_goodness_of_fit_ref 1.041
_refine_ls_hydrogen_treatment constr
_refine_ls_matrix_type full
_refine_ls_number_parameters 230
_refine_ls_number_reflns 3563
_refine_ls_number_restraints 1
_refine_ls_restrained_S_all 1.041
_refine_ls_R_factor_all 0.0290
_refine_ls_R_factor_gt 0.0259
_refine_ls_shift/su_max 0.001
_refine_ls_shift/su_mean 0.000
_refine_ls_structure_factor_coef Fsqd
_refine_ls_weighting_details 'calc w=1/[\s^2^(Fo^2^)+(0.0083P)^2^+0.8390P] where P=(Fo^2^+2Fc^2^)/3'
_refine_ls_weighting_scheme calc
_refine_ls_wR_factor_gt 0.0533
_refine_ls_wR_factor_ref 0.0545
_reflns_number_gt 3353
_reflns_number_total 3563
_reflns_threshold_expression I>2\s(I)
_cod_data_source_file ic8011926_si_003_1.cif
_cod_data_source_block 13bmaj
_cod_depositor_comments
;
The following automatic conversions were performed:
'_symmetry_cell_setting' value 'Monoclinic' changed to 'monoclinic'
according to '/home/saulius/struct/CIF-dictionaries/cif_core.dic'
dictionary named 'cif_core.dic' version 2.4.1 from 2010-06-29.

Automatic conversion script
Id: cif_fix_enum 1527 2010-12-29 10:47:43Z saulius 
;
_cod_original_sg_symbol_H-M 'P 21'
_cod_database_code 4306340

loop_
_symmetry_equiv_pos_as_xyz
'x, y, z'
'-x, y+1/2, -z'

loop_
_atom_site_label
_atom_site_type_symbol
_atom_site_fract_x
_atom_site_fract_y
_atom_site_fract_z
_atom_site_U_iso_or_equiv
_atom_site_adp_type
_atom_site_occupancy
_atom_site_symmetry_multiplicity
_atom_site_calc_flag
_atom_site_refinement_flags
_atom_site_disorder_assembly
_atom_site_disorder_group
Pd Pd -0.01195(3) 0.19634(2) 0.68031(2) 0.03601(8) Uani 1 1 d . . .
Cl1 Cl 0.09208(17) 0.23862(8) 0.48349(13) 0.0628(3) Uani 1 1 d . . .
Cl2 Cl -0.06328(17) 0.34385(8) 0.72255(14) 0.0562(3) Uani 1 1 d . . .
N1 N -0.0935(4) 0.1498(2) 0.8537(3) 0.0394(7) Uani 1 1 d . . .
C2 C -0.1449(5) 0.2012(5) 0.9546(4) 0.0568(10) Uani 1 1 d . . .
H2A H -0.1515 0.2631 0.9423 0.068 Uiso 1 1 calc R . .
C3 C -0.1873(7) 0.1640(4) 1.0741(5) 0.0741(16) Uani 1 1 d . . .
H3A H -0.2233 0.2004 1.1414 0.089 Uiso 1 1 calc R . .
C4 C -0.1765(8) 0.0737(4) 1.0936(5) 0.0781(16) Uani 1 1 d . . .
H4A H -0.2041 0.0479 1.1748 0.094 Uiso 1 1 calc R . .
C5 C -0.1245(6) 0.0205(3) 0.9923(4) 0.0583(12) Uani 1 1 d . . .
H5A H -0.1152 -0.0414 1.0041 0.070 Uiso 1 1 calc R . .
C6 C -0.0864(5) 0.0619(3) 0.8724(4) 0.0373(9) Uani 1 1 d . . .
C7 C -0.0434(5) 0.0052(3) 0.7537(4) 0.0374(9) Uani 1 1 d . . .
H7A H -0.1499 -0.0255 0.7002 0.045 Uiso 1 1 calc R . .
O8 O 0.0848(4) -0.0595(2) 0.8175(3) 0.0532(7) Uani 1 1 d . . .
C9 C 0.2101(5) -0.0649(3) 0.7299(4) 0.0397(9) Uani 1 1 d . . .
H9A H 0.1604 -0.1011 0.6435 0.048 Uiso 1 1 calc R . .
C10 C 0.2234(4) 0.0335(3) 0.6830(4) 0.0384(9) Uani 1 1 d . . .
H10A H 0.2671 0.0358 0.5944 0.046 Uiso 1 1 calc R . .
N11 N 0.0310(4) 0.0613(2) 0.6488(3) 0.0316(7) Uani 1 1 d . . .
C12 C -0.0518(5) 0.0323(3) 0.4934(4) 0.0391(9) Uani 1 1 d . . .
H12A H -0.0076 0.0710 0.4278 0.047 Uiso 1 1 calc R . .
H12B H -0.0131 -0.0283 0.4802 0.047 Uiso 1 1 calc R . .
C13 C -0.2494(2) 0.03411(18) 0.4495(3) 0.0398(9) Uani 1 1 d G . .
C14 C -0.3353(3) -0.04725(16) 0.4125(3) 0.0532(11) Uani 1 1 d G . .
H14A H -0.2713 -0.1004 0.4229 0.064 Uiso 1 1 calc R . .
C15 C -0.5166(3) -0.0491(2) 0.3598(3) 0.0651(14) Uani 1 1 d G . .
H15A H -0.5741 -0.1036 0.3350 0.078 Uiso 1 1 calc R . .
C16 C -0.6122(2) 0.0303(2) 0.3443(3) 0.0701(16) Uani 1 1 d G . .
H16A H -0.7335 0.0291 0.3091 0.084 Uiso 1 1 calc R . .
C17 C -0.5264(3) 0.1117(2) 0.3814(4) 0.0748(15) Uani 1 1 d G . .
H17A H -0.5903 0.1649 0.3710 0.090 Uiso 1 1 calc R . .
C18 C -0.3450(3) 0.11359(16) 0.4340(3) 0.0604(12) Uani 1 1 d G . .
H18A H -0.2876 0.1680 0.4588 0.072 Uiso 1 1 calc R . .
C19 C 0.3389(5) 0.0907(3) 0.8006(5) 0.0543(11) Uani 1 1 d . . .
H19A H 0.3281 0.1526 0.7717 0.081 Uiso 1 1 calc R . .
H19B H 0.4590 0.0721 0.8148 0.081 Uiso 1 1 calc R . .
H19C H 0.3025 0.0836 0.8899 0.081 Uiso 1 1 calc R . .
C20 C 0.3767(3) -0.10850(19) 0.8134(3) 0.0429(9) Uani 1 1 d G . .
C21 C 0.4922(4) -0.1412(2) 0.7349(2) 0.0549(11) Uani 1 1 d G . .
H21A H 0.4663 -0.1346 0.6343 0.066 Uiso 1 1 calc R . .
C22 C 0.6465(3) -0.1836(2) 0.8067(3) 0.0645(13) Uani 1 1 d G . .
H22A H 0.7238 -0.2055 0.7541 0.077 Uiso 1 1 calc R . .
C23 C 0.6852(3) -0.1935(2) 0.9570(3) 0.0697(14) Uani 1 1 d G . .
H23A H 0.7884 -0.2219 1.0050 0.084 Uiso 1 1 calc R . .
C24 C 0.5697(4) -0.1608(2) 1.0355(2) 0.0665(13) Uani 1 1 d G . .
H24A H 0.5956 -0.1674 1.1361 0.080 Uiso 1 1 calc R . .
C25 C 0.4154(3) -0.1183(2) 0.9637(3) 0.0513(11) Uani 1 1 d G . .
H25A H 0.3381 -0.0965 1.0162 0.062 Uiso 1 1 calc R . .

loop_
_atom_site_aniso_label
_atom_site_aniso_U_11
_atom_site_aniso_U_22
_atom_site_aniso_U_33
_atom_site_aniso_U_23
_atom_site_aniso_U_13
_atom_site_aniso_U_12
Pd 0.04295(13) 0.03003(14) 0.03720(13) 0.00204(16) 0.01385(9) 0.00197(16)
Cl1 0.0917(8) 0.0483(6) 0.0610(7) 0.0103(5) 0.0435(6) -0.0037(6)
Cl2 0.0719(7) 0.0320(6) 0.0686(7) 0.0027(5) 0.0247(6) 0.0098(6)
N1 0.0449(17) 0.039(2) 0.0350(16) -0.0054(14) 0.0104(14) 0.0009(15)
C2 0.077(2) 0.048(3) 0.053(2) -0.004(3) 0.0292(18) 0.008(3)
C3 0.120(4) 0.066(4) 0.050(3) -0.006(2) 0.047(3) 0.010(3)
C4 0.128(5) 0.074(4) 0.046(3) 0.003(3) 0.050(3) -0.006(3)
C5 0.090(3) 0.048(3) 0.041(2) 0.004(2) 0.024(2) -0.010(2)
C6 0.039(2) 0.041(2) 0.0316(18) 0.0012(16) 0.0087(16) -0.0028(17)
C7 0.038(2) 0.038(2) 0.036(2) -0.0022(18) 0.0102(17) -0.0075(18)
O8 0.0577(17) 0.0441(18) 0.0654(18) 0.0229(15) 0.0293(14) 0.0167(14)
C9 0.046(2) 0.032(2) 0.043(2) -0.0018(17) 0.0148(17) 0.0023(17)
C10 0.0350(19) 0.042(2) 0.039(2) 0.0018(17) 0.0110(16) 0.0040(17)
N11 0.0376(16) 0.0302(18) 0.0289(15) -0.0003(13) 0.0113(13) 0.0007(13)
C12 0.044(2) 0.041(2) 0.0320(19) 0.0017(17) 0.0102(16) 0.0069(17)
C13 0.045(2) 0.045(3) 0.0299(19) 0.0018(17) 0.0089(16) 0.0019(18)
C14 0.053(3) 0.055(3) 0.050(2) -0.001(2) 0.009(2) 0.001(2)
C15 0.055(3) 0.083(4) 0.056(3) -0.006(3) 0.012(2) -0.012(3)
C16 0.043(3) 0.113(5) 0.056(3) 0.007(3) 0.014(2) 0.001(3)
C17 0.052(3) 0.076(4) 0.094(4) 0.012(3) 0.011(3) 0.021(3)
C18 0.053(3) 0.052(3) 0.073(3) 0.002(2) 0.011(2) 0.007(2)
C19 0.049(2) 0.038(3) 0.070(3) -0.003(2) 0.004(2) -0.002(2)
C20 0.049(2) 0.029(2) 0.050(2) 0.0006(18) 0.0100(19) 0.0025(17)
C21 0.060(3) 0.052(3) 0.052(2) -0.005(2) 0.013(2) 0.012(2)
C22 0.054(3) 0.056(3) 0.081(3) -0.013(3) 0.013(2) 0.017(2)
C23 0.059(3) 0.050(3) 0.086(4) 0.005(3) -0.011(3) 0.011(2)
C24 0.076(3) 0.060(3) 0.056(3) 0.007(2) -0.001(2) 0.005(3)
C25 0.063(3) 0.043(3) 0.046(2) 0.002(2) 0.010(2) 0.005(2)

loop_
_atom_type_symbol
_atom_type_description
_atom_type_scat_dispersion_real
_atom_type_scat_dispersion_imag
_atom_type_scat_source
C C 0.0033 0.0016 'International Tables Vol C Tables 4.2.6.8 and 6.1.1.4'
H H 0.0000 0.0000 'International Tables Vol C Tables 4.2.6.8 and 6.1.1.4'
N N 0.0061 0.0033 'International Tables Vol C Tables 4.2.6.8 and 6.1.1.4'
O O 0.0106 0.0060 'International Tables Vol C Tables 4.2.6.8 and 6.1.1.4'
Cl Cl 0.1484 0.1585 'International Tables Vol C Tables 4.2.6.8 and 6.1.1.4'
Pd Pd -0.9988 1.0072 'International Tables Vol C Tables 4.2.6.8 and 6.1.1.4'

loop_
_geom_angle_atom_site_label_1
_geom_angle_atom_site_label_2
_geom_angle_atom_site_label_3
_geom_angle
_geom_angle_site_symmetry_1
_geom_angle_site_symmetry_3
_geom_angle_publ_flag
N1 Pd N11 82.96(12) . . ?
N1 Pd Cl2 94.86(10) . . ?
N11 Pd Cl2 177.82(9) . . ?
N1 Pd Cl1 175.47(10) . . ?
N11 Pd Cl1 92.77(8) . . ?
Cl2 Pd Cl1 89.41(5) . . ?
C6 N1 C2 118.3(4) . . ?
C6 N1 Pd 116.0(2) . . ?
C2 N1 Pd 125.6(3) . . ?
N1 C2 C3 121.6(6) . . ?
N1 C2 H2A 119.2 . . ?
C3 C2 H2A 119.2 . . ?
C4 C3 C2 119.5(5) . . ?
C4 C3 H3A 120.2 . . ?
C2 C3 H3A 120.2 . . ?
C3 C4 C5 119.6(4) . . ?
C3 C4 H4A 120.2 . . ?
C5 C4 H4A 120.2 . . ?
C4 C5 C6 118.1(4) . . ?
C4 C5 H5A 120.9 . . ?
C6 C5 H5A 120.9 . . ?
N1 C6 C5 122.8(4) . . ?
N1 C6 C7 117.8(3) . . ?
C5 C6 C7 119.4(4) . . ?
O8 C7 C6 109.0(3) . . ?
O8 C7 N11 108.0(3) . . ?
C6 C7 N11 111.6(3) . . ?
O8 C7 H7A 109.4 . . ?
C6 C7 H7A 109.4 . . ?
N11 C7 H7A 109.4 . . ?
C7 O8 C9 107.9(3) . . ?
O8 C9 C20 110.5(3) . . ?
O8 C9 C10 102.5(3) . . ?
C20 C9 C10 116.9(3) . . ?
O8 C9 H9A 108.9 . . ?
C20 C9 H9A 108.9 . . ?
C10 C9 H9A 108.9 . . ?
C19 C10 N11 112.9(3) . . ?
C19 C10 C9 113.1(3) . . ?
N11 C10 C9 100.8(3) . . ?
C19 C10 H10A 109.9 . . ?
N11 C10 H10A 109.9 . . ?
C9 C10 H10A 109.9 . . ?
C7 N11 C12 109.5(3) . . ?
C7 N11 C10 103.1(3) . . ?
C12 N11 C10 107.4(3) . . ?
C7 N11 Pd 109.9(2) . . ?
C12 N11 Pd 111.6(2) . . ?
C10 N11 Pd 114.8(2) . . ?
C13 C12 N11 115.7(3) . . ?
C13 C12 H12A 108.3 . . ?
N11 C12 H12A 108.3 . . ?
C13 C12 H12B 108.3 . . ?
N11 C12 H12B 108.3 . . ?
H12A C12 H12B 107.4 . . ?
C14 C13 C18 120.0 . . ?
C14 C13 C12 117.3(2) . . ?
C18 C13 C12 122.5(2) . . ?
C15 C14 C13 120.0 . . ?
C15 C14 H14A 120.0 . . ?
C13 C14 H14A 120.0 . . ?
C16 C15 C14 120.0 . . ?
C16 C15 H15A 120.0 . . ?
C14 C15 H15A 120.0 . . ?
C15 C16 C17 120.0 . . ?
C15 C16 H16A 120.0 . . ?
C17 C16 H16A 120.0 . . ?
C18 C17 C16 120.0 . . ?
C18 C17 H17A 120.0 . . ?
C16 C17 H17A 120.0 . . ?
C17 C18 C13 120.0 . . ?
C17 C18 H18A 120.0 . . ?
C13 C18 H18A 120.0 . . ?
C10 C19 H19A 109.5 . . ?
C10 C19 H19B 109.5 . . ?
H19A C19 H19B 109.5 . . ?
C10 C19 H19C 109.5 . . ?
H19A C19 H19C 109.5 . . ?
H19B C19 H19C 109.5 . . ?
C21 C20 C25 120.0 . . ?
C21 C20 C9 117.7(2) . . ?
C25 C20 C9 122.2(2) . . ?
C20 C21 C22 120.0 . . ?
C20 C21 H21A 120.0 . . ?
C22 C21 H21A 120.0 . . ?
C21 C22 C23 120.0 . . ?
C21 C22 H22A 120.0 . . ?
C23 C22 H22A 120.0 . . ?
C24 C23 C22 120.0 . . ?
C24 C23 H23A 120.0 . . ?
C22 C23 H23A 120.0 . . ?
C25 C24 C23 120.0 . . ?
C25 C24 H24A 120.0 . . ?
C23 C24 H24A 120.0 . . ?
C24 C25 C20 120.0 . . ?
C24 C25 H25A 120.0 . . ?
C20 C25 H25A 120.0 . . ?

loop_
_geom_bond_atom_site_label_1
_geom_bond_atom_site_label_2
_geom_bond_distance
_geom_bond_site_symmetry_2
_geom_bond_publ_flag
Pd N1 2.022(3) . ?
Pd N11 2.073(3) . ?
Pd Cl2 2.2865(12) . ?
Pd Cl1 2.2938(10) . ?
N1 C6 1.320(5) . ?
N1 C2 1.359(5) . ?
C2 C3 1.370(6) . ?
C2 H2A 0.9300 . ?
C3 C4 1.357(7) . ?
C3 H3A 0.9300 . ?
C4 C5 1.379(6) . ?
C4 H4A 0.9300 . ?
C5 C6 1.385(5) . ?
C5 H5A 0.9300 . ?
C6 C7 1.508(5) . ?
C7 O8 1.418(5) . ?
C7 N11 1.518(5) . ?
C7 H7A 0.9800 . ?
O8 C9 1.432(4) . ?
C9 C20 1.502(4) . ?
C9 C10 1.543(5) . ?
C9 H9A 0.9800 . ?
C10 C19 1.518(5) . ?
C10 N11 1.523(4) . ?
C10 H10A 0.9800 . ?
N11 C12 1.522(4) . ?
C12 C13 1.505(4) . ?
C12 H12A 0.9700 . ?
C12 H12B 0.9700 . ?
C13 C14 1.3900 . ?
C13 C18 1.3900 . ?
C14 C15 1.3900 . ?
C14 H14A 0.9300 . ?
C15 C16 1.3900 . ?
C15 H15A 0.9300 . ?
C16 C17 1.3900 . ?
C16 H16A 0.9300 . ?
C17 C18 1.3900 . ?
C17 H17A 0.9300 . ?
C18 H18A 0.9300 . ?
C19 H19A 0.9600 . ?
C19 H19B 0.9600 . ?
C19 H19C 0.9600 . ?
C20 C21 1.3900 . ?
C20 C25 1.3900 . ?
C21 C22 1.3900 . ?
C21 H21A 0.9300 . ?
C22 C23 1.3900 . ?
C22 H22A 0.9300 . ?
C23 C24 1.3900 . ?
C23 H23A 0.9300 . ?
C24 C25 1.3900 . ?
C24 H24A 0.9300 . ?
C25 H25A 0.9300 . ?

loop_
_geom_torsion_atom_site_label_1
_geom_torsion_atom_site_label_2
_geom_torsion_atom_site_label_3
_geom_torsion_atom_site_label_4
_geom_torsion
_geom_torsion_site_symmetry_1
_geom_torsion_site_symmetry_2
_geom_torsion_site_symmetry_3
_geom_torsion_site_symmetry_4
_geom_torsion_publ_flag
N11 Pd N1 C6 -0.1(3) . . . . ?
Cl2 Pd N1 C6 179.8(3) . . . . ?
Cl1 Pd N1 C6 -19.6(14) . . . . ?
N11 Pd N1 C2 176.2(3) . . . . ?
Cl2 Pd N1 C2 -3.9(3) . . . . ?
Cl1 Pd N1 C2 156.7(10) . . . . ?
C6 N1 C2 C3 0.6(6) . . . . ?
Pd N1 C2 C3 -175.7(3) . . . . ?
N1 C2 C3 C4 0.6(8) . . . . ?
C2 C3 C4 C5 -0.6(9) . . . . ?
C3 C4 C5 C6 -0.6(8) . . . . ?
C2 N1 C6 C5 -1.8(6) . . . . ?
Pd N1 C6 C5 174.8(3) . . . . ?
C2 N1 C6 C7 175.2(3) . . . . ?
Pd N1 C6 C7 -8.2(4) . . . . ?
C4 C5 C6 N1 1.9(7) . . . . ?
C4 C5 C6 C7 -175.1(4) . . . . ?
N1 C6 C7 O8 134.0(3) . . . . ?
C5 C6 C7 O8 -48.9(5) . . . . ?
N1 C6 C7 N11 14.8(5) . . . . ?
C5 C6 C7 N11 -168.1(3) . . . . ?
C6 C7 O8 C9 -138.1(3) . . . . ?
N11 C7 O8 C9 -16.7(4) . . . . ?
C7 O8 C9 C20 162.0(3) . . . . ?
C7 O8 C9 C10 36.8(4) . . . . ?
O8 C9 C10 C19 79.1(4) . . . . ?
C20 C9 C10 C19 -41.9(4) . . . . ?
O8 C9 C10 N11 -41.7(3) . . . . ?
C20 C9 C10 N11 -162.7(3) . . . . ?
O8 C7 N11 C12 103.5(3) . . . . ?
C6 C7 N11 C12 -136.6(3) . . . . ?
O8 C7 N11 C10 -10.6(4) . . . . ?
C6 C7 N11 C10 109.2(3) . . . . ?
O8 C7 N11 Pd -133.5(3) . . . . ?
C6 C7 N11 Pd -13.7(4) . . . . ?
C19 C10 N11 C7 -89.7(4) . . . . ?
C9 C10 N11 C7 31.2(3) . . . . ?
C19 C10 N11 C12 154.6(3) . . . . ?
C9 C10 N11 C12 -84.5(3) . . . . ?
C19 C10 N11 Pd 29.8(4) . . . . ?
C9 C10 N11 Pd 150.7(2) . . . . ?
N1 Pd N11 C7 7.9(2) . . . . ?
Cl2 Pd N11 C7 6(3) . . . . ?
Cl1 Pd N11 C7 -173.6(2) . . . . ?
N1 Pd N11 C12 129.6(2) . . . . ?
Cl2 Pd N11 C12 128(2) . . . . ?
Cl1 Pd N11 C12 -51.9(2) . . . . ?
N1 Pd N11 C10 -107.8(2) . . . . ?
Cl2 Pd N11 C10 -109(2) . . . . ?
Cl1 Pd N11 C10 70.7(2) . . . . ?
C7 N11 C12 C13 55.1(4) . . . . ?
C10 N11 C12 C13 166.5(3) . . . . ?
Pd N11 C12 C13 -66.8(3) . . . . ?
N11 C12 C13 C14 -116.9(3) . . . . ?
N11 C12 C13 C18 68.5(4) . . . . ?
C18 C13 C14 C15 0.0 . . . . ?
C12 C13 C14 C15 -174.8(3) . . . . ?
C13 C14 C15 C16 0.0 . . . . ?
C14 C15 C16 C17 0.0 . . . . ?
C15 C16 C17 C18 0.0 . . . . ?
C16 C17 C18 C13 0.0 . . . . ?
C14 C13 C18 C17 0.0 . . . . ?
C12 C13 C18 C17 174.5(3) . . . . ?
O8 C9 C20 C21 162.8(2) . . . . ?
C10 C9 C20 C21 -80.6(3) . . . . ?
O8 C9 C20 C25 -15.9(4) . . . . ?
C10 C9 C20 C25 100.7(3) . . . . ?
C25 C20 C21 C22 0.0 . . . . ?
C9 C20 C21 C22 -178.7(3) . . . . ?
C20 C21 C22 C23 0.0 . . . . ?
C21 C22 C23 C24 0.0 . . . . ?
C22 C23 C24 C25 0.0 . . . . ?
C23 C24 C25 C20 0.0 . . . . ?
C21 C20 C25 C24 0.0 . . . . ?
C9 C20 C25 C24 178.7(3) . . . . ?
